data_4515316
loop_
_publ_author_name
'Zhang, Yong-Zheng'
'He, Tao'
'Kong, Xiang-Jing'
'Lv, Xiu-Liang'
'Wu, Xue-Qian'
'Li, Jian-Rong'

_publ_section_title
;
 Tuning Water Sorption in Highly Stable Zr(IV)-Metal-Organic Frameworks
 through Local Functionalization of Metal Clusters.
;
_journal_issue 33
_journal_name_full 'ACS applied materials &amp; interfaces'
_journal_page_first 27868
_journal_page_last 27874
_journal_paper_doi 10.1021/acsami.8b09333
_journal_volume 10
_journal_year 2018
_chemical_formula_sum 'C102 H54 O35 Zr6'
_chemical_formula_weight 2386.77
_space_group_crystal_system cubic
_space_group_IT_number 212
_space_group_name_Hall 'P 4acd 2ab 3'
_space_group_name_H-M_alt 'P 43 3 2'
_atom_sites_solution_hydrogens geom
_audit_creation_method SHELXL-2018/1
_cell_angle_alpha 90
_cell_angle_beta 90
_cell_angle_gamma 90
_cell_formula_units_Z 8
_cell_length_a 32.8831(2)
_cell_length_b 32.8831(2)
_cell_length_c 32.8831(2)
_cell_measurement_reflns_used 6358
_cell_measurement_temperature 173(10)
_cell_measurement_theta_max 74.0140
_cell_measurement_theta_min 4.4350
_cell_volume 35556.4(4)
_computing_cell_refinement 'CrysAlisPro 1.171.39.32a (Rigaku OD, 2017)'
_computing_data_collection 'CrysAlisPro 1.171.39.32a (Rigaku OD, 2017)'
_computing_data_reduction 'CrysAlisPro 1.171.39.32a (Rigaku OD, 2017)'
_computing_structure_refinement 'SHELXL-2018/1 (Sheldrick, 2018)'
_diffrn_ambient_temperature 173(10)
_diffrn_detector_area_resol_mean 10.3376
_diffrn_measured_fraction_theta_full 0.999
_diffrn_measured_fraction_theta_max 0.998
_diffrn_measurement_device_type 'SuperNova, Dual, Cu at home/near, AtlasS2'
_diffrn_measurement_method '\w scans'
_diffrn_radiation_type CuK\a
_diffrn_radiation_wavelength 1.54178
_diffrn_reflns_av_R_equivalents 0.0642
_diffrn_reflns_av_unetI/netI 0.0734
_diffrn_reflns_Laue_measured_fraction_full 0.999
_diffrn_reflns_Laue_measured_fraction_max 0.998
_diffrn_reflns_limit_h_max 28
_diffrn_reflns_limit_h_min -33
_diffrn_reflns_limit_k_max 39
_diffrn_reflns_limit_k_min -13
_diffrn_reflns_limit_l_max 37
_diffrn_reflns_limit_l_min -21
_diffrn_reflns_number 28482
_diffrn_reflns_point_group_measured_fraction_full 0.999
_diffrn_reflns_point_group_measured_fraction_max 0.999
_diffrn_reflns_theta_full 67.011
_diffrn_reflns_theta_max 67.011
_diffrn_reflns_theta_min 3.292
_diffrn_source 'micro-focus sealed X-ray tube'
_exptl_absorpt_coefficient_mu 3.187
_exptl_absorpt_correction_T_max 1.00000
_exptl_absorpt_correction_T_min 0.83196
_exptl_absorpt_correction_type multi-scan
_exptl_absorpt_process_details
; 
CrysAlisPro 1.171.39.32a (Rigaku Oxford Diffraction, 2017) 
Empirical absorption correction using spherical harmonics, 
 implemented in SCALE3 ABSPACK scaling algorithm. 
;
_exptl_crystal_colour 'light colourless'
_exptl_crystal_density_diffrn 0.892
_exptl_crystal_description block
_exptl_crystal_F_000 9488
_exptl_crystal_size_max 0.065
_exptl_crystal_size_mid 0.050
_exptl_crystal_size_min 0.050
_refine_diff_density_max 0.564
_refine_diff_density_min -0.601
_refine_diff_density_rms 0.066
_refine_ls_abs_structure_details
; 
 Flack x determined using 3368 quotients [(I+)-(I-)]/[(I+)+(I-)] 
 (Parsons, Flack and Wagner, Acta Cryst. B69 (2013) 249-259). 
;
_refine_ls_abs_structure_Flack 0.002(11)
_refine_ls_extinction_method none
_refine_ls_goodness_of_fit_ref 0.992
_refine_ls_hydrogen_treatment constr
_refine_ls_matrix_type full
_refine_ls_number_parameters 554
_refine_ls_number_reflns 10593
_refine_ls_number_restraints 742
_refine_ls_restrained_S_all 0.965
_refine_ls_R_factor_all 0.0561
_refine_ls_R_factor_gt 0.0439
_refine_ls_shift/su_max 0.001
_refine_ls_shift/su_mean 0.000
_refine_ls_structure_factor_coef Fsqd
_refine_ls_weighting_details 'w=1/[\s^2^(Fo^2^)+(0.0644P)^2^] where P=(Fo^2^+2Fc^2^)/3'
_refine_ls_weighting_scheme calc
_refine_ls_wR_factor_gt 0.1105
_refine_ls_wR_factor_ref 0.1180
_reflns_Friedel_coverage 0.763
_reflns_Friedel_fraction_full 1.000
_reflns_Friedel_fraction_max 1.000
_reflns_number_gt 8959
_reflns_number_total 10593
_reflns_threshold_expression 'I > 2\s(I)'
_cod_data_source_file am8b09333_si_003.cif
_cod_data_source_block BUT-46B
_cod_original_cell_volume 35556.4(6)
_cod_database_code 4515316
_shelx_shelxl_version_number 2018/1
_shelx_space_group_comment
; 
The symmetry employed for this shelxl refinement is uniquely defined 
by the following loop, which should always be used as a source of 
symmetry information in preference to the above space-group names. 
They are only intended as comments. 
;

loop_
_space_group_symop_operation_xyz
'x, y, z'
'-x+1/2, -y, z+1/2'
'-x, y+1/2, -z+1/2'
'x+1/2, -y+1/2, -z'
'z, x, y'
'z+1/2, -x+1/2, -y'
'-z+1/2, -x, y+1/2'
'-z, x+1/2, -y+1/2'
'y, z, x'
'-y, z+1/2, -x+1/2'
'y+1/2, -z+1/2, -x'
'-y+1/2, -z, x+1/2'
'y+1/4, x+3/4, -z+3/4'
'-y+1/4, -x+1/4, -z+1/4'
'y+3/4, -x+3/4, z+1/4'
'-y+3/4, x+1/4, z+3/4'
'x+1/4, z+3/4, -y+3/4'
'-x+3/4, z+1/4, y+3/4'
'-x+1/4, -z+1/4, -y+1/4'
'x+3/4, -z+3/4, y+1/4'
'z+1/4, y+3/4, -x+3/4'
'z+3/4, -y+3/4, x+1/4'
'-z+3/4, y+1/4, x+3/4'
'-z+1/4, -y+1/4, -x+1/4'

loop_
_atom_site_label
_atom_site_type_symbol
_atom_site_fract_x
_atom_site_fract_y
_atom_site_fract_z
_atom_site_U_iso_or_equiv
_atom_site_adp_type
_atom_site_occupancy
_atom_site_site_symmetry_order
_atom_site_calc_flag
_atom_site_refinement_flags_posn
_atom_site_refinement_flags_adp
_atom_site_refinement_flags_occupancy
_atom_site_disorder_assembly
_atom_site_disorder_group
C1 C 0.7124(5) 0.4010(4) 0.2528(5) 0.037(3) Uani 0.5 1 d D U P A 2
C2 C 0.6931(5) 0.4404(4) 0.2410(5) 0.033(4) Uani 0.5 1 d D U P A 2
C3 C 0.7016(6) 0.4744(5) 0.2641(6) 0.035(5) Uani 0.5 1 d D U P A 2
H3 H 0.719446 0.473418 0.286009 0.041 Uiso 0.5 1 calc R U P A 2
C4 C 0.6820(8) 0.5103(6) 0.2531(9) 0.033(5) Uani 0.5 1 d D U P A 2
H4 H 0.683568 0.532577 0.270416 0.040 Uiso 0.5 1 calc R U P A 2
C5 C 0.6604(14) 0.5141(10) 0.2175(13) 0.042(6) Uani 0.5 1 d D U P A 2
C6 C 0.6524(9) 0.4786(9) 0.1946(10) 0.047(7) Uani 0.5 1 d D U P A 2
H6 H 0.635617 0.479632 0.171887 0.056 Uiso 0.5 1 calc R U P A 2
C7 C 0.6701(5) 0.4421(7) 0.2068(5) 0.044(4) Uani 0.5 1 d D U P A 2
H7 H 0.666198 0.418732 0.191344 0.052 Uiso 0.5 1 calc R U P A 2
O11 O 0.7384(4) 0.3990(4) 0.2824(4) 0.041(3) Uani 0.5 1 d D U P A 2
O12 O 0.7044(3) 0.3699(2) 0.2310(3) 0.033(2) Uani 0.5 1 d D U P A 2
C1' C 0.7401(7) 0.4067(5) 0.2419(6) 0.065(5) Uani 0.5 1 d D U P A 1
C2' C 0.7128(6) 0.4428(5) 0.2336(6) 0.046(4) Uani 0.5 1 d D U P A 1
C3' C 0.7163(7) 0.4764(6) 0.2587(7) 0.045(6) Uani 0.5 1 d D U P A 1
H3' H 0.733076 0.475430 0.281522 0.054 Uiso 0.5 1 calc R U P A 1
C4' C 0.6946(8) 0.5116(7) 0.2496(10) 0.040(6) Uani 0.5 1 d D U P A 1
H4' H 0.697423 0.534373 0.266114 0.047 Uiso 0.5 1 calc R U P A 1
C5' C 0.6691(14) 0.5131(9) 0.2166(13) 0.042(7) Uani 0.5 1 d D U P A 1
C6' C 0.6650(8) 0.4778(8) 0.1926(9) 0.037(6) Uani 0.5 1 d D U P A 1
H6' H 0.646162 0.477214 0.171526 0.045 Uiso 0.5 1 calc R U P A 1
C7' C 0.6891(6) 0.4437(6) 0.2004(5) 0.042(4) Uani 0.5 1 d D U P A 1
H7' H 0.688696 0.421737 0.182635 0.051 Uiso 0.5 1 calc R U P A 1
O11' O 0.7650(7) 0.4063(6) 0.2724(6) 0.111(9) Uani 0.5 1 d D U P A 1
O12' O 0.7444(4) 0.3790(3) 0.2139(4) 0.055(3) Uani 0.5 1 d D U P A 1
O1 O 0.7933(4) 0.2824(4) 0.1340(3) 0.051(3) Uani 0.5 1 d . U P . 2
C41 C 0.7699(6) 0.3171(7) 0.1274(5) 0.059(5) Uani 0.5 1 d . U P A 2
H41 H 0.778454 0.333255 0.105826 0.070 Uiso 0.5 1 calc R U P A 2
O4 O 0.7380(4) 0.3307(4) 0.1466(4) 0.030(3) Uiso 0.5 1 d . U P A 2
O4' O 0.7490(4) 0.3332(5) 0.1497(5) 0.041(4) Uiso 0.5 1 d . U P A 1
C8 C 0.6462(3) 0.5518(3) 0.2027(3) 0.049(2) Uani 1 1 d . U . . .
C9 C 0.6175(3) 0.5749(3) 0.2247(2) 0.047(2) Uani 1 1 d . U . . .
C10 C 0.5989(3) 0.6076(3) 0.2057(3) 0.050(2) Uani 1 1 d . U . . .
H10 H 0.579398 0.622455 0.219882 0.060 Uiso 1 1 calc R U . . .
C11 C 0.6084(3) 0.6191(3) 0.1660(3) 0.045(2) Uani 1 1 d . U . . .
C12 C 0.6390(3) 0.5973(3) 0.1451(2) 0.045(2) Uani 1 1 d . U . . .
C13 C 0.6563(3) 0.5642(3) 0.1638(2) 0.049(2) Uani 1 1 d . U . . .
H13 H 0.675770 0.549333 0.149670 0.059 Uiso 1 1 calc R U . . .
C14 C 0.6058(3) 0.5644(3) 0.2680(3) 0.053(2) Uani 1 1 d . U . . .
C15 C 0.5935(3) 0.5257(3) 0.2781(3) 0.054(2) Uani 1 1 d . U . . .
H15 H 0.592739 0.505338 0.258445 0.065 Uiso 1 1 calc R U . . .
C16 C 0.5821(3) 0.5173(3) 0.3180(2) 0.047(2) Uani 1 1 d . U . . .
H16 H 0.574331 0.491014 0.325174 0.056 Uiso 1 1 calc R U . . .
C17 C 0.5823(2) 0.5478(2) 0.3473(2) 0.042(2) Uani 1 1 d . U . . .
C18 C 0.5933(3) 0.5878(3) 0.3379(3) 0.054(2) Uani 1 1 d . U . . .
H18 H 0.593381 0.608151 0.357611 0.065 Uiso 1 1 calc R U . . .
C19 C 0.6046(3) 0.5960(3) 0.2966(2) 0.054(2) Uani 1 1 d . U . . .
H19 H 0.611193 0.622358 0.288733 0.065 Uiso 1 1 calc R U . . .
C20 C 0.5692(2) 0.5379(3) 0.3903(2) 0.0342(16) Uani 1 1 d . U . . .
C21 C 0.5865(3) 0.6511(2) 0.1441(3) 0.043(2) Uani 1 1 d . U . . .
C22 C 0.5516(3) 0.6692(2) 0.1610(3) 0.042(2) Uani 1 1 d . U . . .
H22 H 0.541758 0.659254 0.185612 0.051 Uiso 1 1 calc R U . . .
C23 C 0.5315(2) 0.7005(2) 0.1431(2) 0.0356(17) Uani 1 1 d . U . . .
C24 C 0.4914(2) 0.7143(2) 0.1591(2) 0.0326(16) Uani 1 1 d . U . . .
C25 C 0.4849(2) 0.7166(2) 0.2013(2) 0.0389(18) Uani 1 1 d . U . . .
H25 H 0.506314 0.713026 0.219376 0.047 Uiso 1 1 calc R U . . .
C26 C 0.4459(2) 0.7244(2) 0.2153(2) 0.0394(18) Uani 1 1 d . U . . .
H26 H 0.440817 0.724771 0.243125 0.047 Uiso 1 1 calc R U . . .
C27 C 0.4149(2) 0.7316(2) 0.1885(2) 0.0342(16) Uani 1 1 d . U . . .
C28 C 0.4214(2) 0.7318(2) 0.1469(2) 0.0365(17) Uani 1 1 d . U . . .
H28 H 0.400369 0.737986 0.129025 0.044 Uiso 1 1 calc R U . . .
C29 C 0.4596(2) 0.7228(2) 0.1324(2) 0.0376(17) Uani 1 1 d . U . . .
H29 H 0.464287 0.722339 0.104531 0.045 Uiso 1 1 calc R U . . .
C30 C 0.3721(2) 0.7380(2) 0.2046(2) 0.0347(16) Uani 1 1 d . U . . .
O2 O 0.75584(12) 0.32175(12) 0.27429(14) 0.0226(9) Uani 1 1 d . U . . .
O3 O 0.78534(13) 0.28534(13) 0.21466(13) 0.0246(16) Uani 1 3 d S TU P . .
O5 O 0.71078(13) 0.21078(13) 0.28922(13) 0.0200(15) Uani 1 3 d S TU P . .
O6 O 0.75138(11) 0.20157(12) 0.22528(12) 0.0168(8) Uani 1 1 d . U . . .
O7' O 0.6779(4) 0.1808(4) 0.1698(4) 0.025(3) Uiso 0.5 1 d . U P B 2
O13 O 0.56777(14) 0.56545(15) 0.41671(14) 0.0314(11) Uani 1 1 d . U . . .
O14 O 0.56015(15) 0.50107(15) 0.39519(14) 0.0338(12) Uani 1 1 d . U . . .
O15 O 0.34751(14) 0.75770(17) 0.18186(15) 0.0354(12) Uani 1 1 d . U . . .
O16 O 0.36466(13) 0.72162(17) 0.23779(15) 0.0353(12) Uani 1 1 d . U . . .
Zr01 Zr 0.69065(2) 0.21778(2) 0.22477(2) 0.02016(13) Uani 1 1 d . U . . .
Zr02 Zr 0.72988(2) 0.31582(2) 0.21178(2) 0.02925(16) Uani 1 1 d . U . . .
C37 C 0.6683(5) 0.1040(4) 0.1437(5) 0.056(4) Uani 0.5 1 d D U P B 1
H37 H 0.651369 0.115331 0.163337 0.067 Uiso 0.5 1 calc R U P B 1
C32 C 0.7032(4) 0.1234(4) 0.1320(4) 0.051(4) Uani 0.5 1 d D U P B 1
C31 C 0.7140(4) 0.1639(5) 0.1495(4) 0.036(3) Uani 0.5 1 d D U P B 1
C36 C 0.6588(7) 0.0671(6) 0.1256(7) 0.097(8) Uani 0.5 1 d D U P B 1
H36 H 0.633612 0.055254 0.130378 0.117 Uiso 0.5 1 calc R U P B 1
C35 C 0.6860(7) 0.0480(6) 0.1007(8) 0.121(10) Uani 0.5 1 d D U P B 1
H35 H 0.680828 0.021687 0.091744 0.145 Uiso 0.5 1 calc R U P B 1
C34 C 0.7215(8) 0.0676(6) 0.0888(7) 0.119(10) Uani 0.5 1 d D U P B 1
H34 H 0.739125 0.055867 0.070068 0.142 Uiso 0.5 1 calc R U P B 1
C33 C 0.7295(6) 0.1050(5) 0.1055(5) 0.080(6) Uani 0.5 1 d D U P B 1
H33 H 0.753604 0.118170 0.098685 0.096 Uiso 0.5 1 calc R U P B 1
O21 O 0.7489(3) 0.1777(3) 0.1486(4) 0.043(3) Uani 0.5 1 d D U P . 1
O7 O 0.6876(4) 0.1842(4) 0.1663(4) 0.033(4) Uiso 0.5 1 d D U P B 1

loop_
_atom_site_aniso_label
_atom_site_aniso_U_11
_atom_site_aniso_U_22
_atom_site_aniso_U_33
_atom_site_aniso_U_23
_atom_site_aniso_U_13
_atom_site_aniso_U_12
C1 0.051(9) 0.018(6) 0.043(8) 0.001(5) -0.007(7) -0.005(7)
C2 0.039(9) 0.027(6) 0.031(7) 0.007(6) 0.009(7) 0.012(7)
C3 0.058(14) 0.027(7) 0.018(7) 0.005(5) 0.019(8) 0.029(8)
C4 0.049(16) 0.016(6) 0.034(8) 0.011(6) 0.026(9) 0.008(7)
C5 0.043(16) 0.050(8) 0.034(9) 0.016(7) 0.024(9) 0.020(8)
C6 0.049(18) 0.054(8) 0.037(10) 0.012(8) 0.005(11) 0.023(10)
C7 0.037(10) 0.055(9) 0.038(9) 0.006(8) 0.005(8) 0.018(10)
O11 0.061(8) 0.022(6) 0.040(6) -0.010(5) -0.022(6) 0.020(6)
O12 0.048(6) 0.011(4) 0.039(5) -0.007(4) -0.011(5) 0.012(4)
C1' 0.097(14) 0.018(7) 0.079(12) 0.006(7) -0.047(11) 0.015(9)
C2' 0.060(11) 0.031(7) 0.047(9) 0.019(6) -0.017(9) 0.014(8)
C3' 0.052(14) 0.047(9) 0.036(10) 0.010(7) 0.006(10) 0.018(9)
C4' 0.039(14) 0.044(9) 0.036(10) 0.001(8) 0.017(10) 0.011(9)
C5' 0.048(18) 0.044(8) 0.034(10) 0.018(7) 0.017(10) 0.018(8)
C6' 0.039(15) 0.047(8) 0.026(8) 0.016(7) 0.004(9) 0.023(9)
C7' 0.056(12) 0.032(7) 0.038(9) 0.019(7) -0.002(8) 0.013(9)
O11' 0.18(2) 0.050(10) 0.100(15) -0.014(10) -0.092(15) 0.054(14)
O12' 0.077(9) 0.022(5) 0.068(7) 0.005(5) -0.027(7) -0.007(5)
O1 0.079(8) 0.045(6) 0.028(5) 0.008(5) 0.031(6) -0.001(6)
C41 0.074(12) 0.071(11) 0.032(8) 0.008(9) 0.026(9) 0.011(10)
C8 0.061(5) 0.048(4) 0.038(4) 0.019(4) 0.017(4) 0.023(4)
C9 0.061(5) 0.048(5) 0.032(4) 0.018(4) 0.016(4) 0.018(4)
C10 0.060(5) 0.045(5) 0.046(5) 0.020(4) 0.024(4) 0.024(4)
C11 0.049(5) 0.047(5) 0.040(4) 0.023(4) 0.025(4) 0.023(4)
C12 0.049(5) 0.048(5) 0.040(4) 0.024(4) 0.024(4) 0.023(4)
C13 0.060(5) 0.050(5) 0.038(4) 0.017(4) 0.025(4) 0.035(4)
C14 0.067(6) 0.046(4) 0.046(4) 0.023(4) 0.027(5) 0.028(4)
C15 0.069(6) 0.052(5) 0.042(4) 0.026(4) 0.022(4) 0.011(5)
C16 0.054(5) 0.047(4) 0.040(4) 0.020(4) 0.018(4) 0.012(4)
C17 0.038(4) 0.043(4) 0.044(4) 0.026(3) 0.023(4) 0.021(4)
C18 0.073(6) 0.040(4) 0.050(5) 0.020(4) 0.030(5) 0.018(4)
C19 0.078(7) 0.048(5) 0.035(4) 0.020(4) 0.025(4) 0.017(5)
C20 0.013(3) 0.055(5) 0.034(4) 0.014(4) 0.013(3) 0.009(3)
C21 0.046(5) 0.036(4) 0.047(5) 0.022(4) 0.025(4) 0.017(4)
C22 0.050(5) 0.030(4) 0.046(5) 0.020(3) 0.034(4) 0.011(3)
C23 0.030(4) 0.037(4) 0.040(4) 0.017(3) 0.010(3) 0.004(3)
C24 0.031(3) 0.025(3) 0.042(4) 0.009(3) 0.016(3) 0.005(3)
C25 0.030(4) 0.041(4) 0.046(4) 0.010(4) 0.009(3) 0.004(3)
C26 0.035(4) 0.045(4) 0.038(4) 0.003(4) 0.008(3) 0.012(4)
C27 0.023(3) 0.036(4) 0.043(4) 0.000(3) 0.015(3) -0.002(3)
C28 0.024(3) 0.043(4) 0.043(4) -0.001(4) 0.006(3) -0.001(3)
C29 0.033(4) 0.039(4) 0.040(4) 0.002(4) 0.021(3) 0.005(4)
C30 0.029(4) 0.034(4) 0.041(4) -0.006(3) 0.014(3) -0.004(3)
O2 0.022(2) 0.020(2) 0.026(2) -0.0023(18) -0.0102(19) 0.0048(18)
O3 0.0246(16) 0.0246(16) 0.0246(16) 0.0028(18) 0.0028(18) -0.0028(18)
O5 0.0200(15) 0.0200(15) 0.0200(15) -0.0036(18) -0.0036(18) 0.0036(18)
O6 0.0116(18) 0.022(2) 0.017(2) -0.0064(17) -0.0071(16) 0.0046(16)
O13 0.025(2) 0.038(3) 0.031(2) 0.020(2) 0.012(2) 0.007(2)
O14 0.037(3) 0.040(3) 0.025(2) 0.020(2) 0.022(2) 0.005(2)
O15 0.017(2) 0.051(3) 0.038(3) 0.006(2) 0.011(2) 0.002(2)
O16 0.016(2) 0.052(3) 0.038(3) 0.008(3) 0.015(2) 0.001(2)
Zr01 0.0142(2) 0.0228(3) 0.0235(3) -0.0056(2) -0.0038(2) 0.0020(2)
Zr02 0.0467(4) 0.0197(3) 0.0214(3) 0.0040(2) -0.0063(3) 0.0048(3)
C37 0.067(10) 0.050(9) 0.051(10) -0.024(8) -0.022(8) 0.005(7)
C32 0.065(10) 0.057(9) 0.030(8) -0.020(7) -0.025(7) -0.005(7)
C31 0.035(7) 0.044(8) 0.030(7) -0.008(6) -0.013(6) 0.005(6)
C36 0.134(19) 0.054(12) 0.103(18) -0.021(12) 0.008(14) -0.038(12)
C35 0.20(3) 0.061(13) 0.102(18) -0.065(13) 0.042(17) -0.057(14)
C34 0.21(2) 0.055(12) 0.088(16) -0.046(12) 0.070(17) -0.048(15)
C33 0.129(17) 0.053(11) 0.057(12) -0.021(9) 0.025(12) -0.020(11)
O21 0.037(5) 0.041(6) 0.050(7) -0.011(6) -0.013(5) 0.015(5)

loop_
_atom_type_symbol
_atom_type_description
_atom_type_scat_dispersion_real
_atom_type_scat_dispersion_imag
_atom_type_scat_source
C C 0.0181 0.0091 'International Tables Vol C Tables 4.2.6.8 and 6.1.1.4'
H H 0.0000 0.0000 'International Tables Vol C Tables 4.2.6.8 and 6.1.1.4'
O O 0.0492 0.0322 'International Tables Vol C Tables 4.2.6.8 and 6.1.1.4'
Zr Zr -0.1862 2.2449 'International Tables Vol C Tables 4.2.6.8 and 6.1.1.4'

loop_
_geom_angle_atom_site_label_1
_geom_angle_atom_site_label_2
_geom_angle_atom_site_label_3
_geom_angle
_geom_angle_site_symmetry_1
_geom_angle_site_symmetry_3
O12 C1 O11 121.1(13) . .
O12 C1 C2 117.5(13) . .
O11 C1 C2 121.3(13) . .
C7 C2 C3 122.4(15) . .
C7 C2 C1 119.2(15) . .
C3 C2 C1 118.2(14) . .
C2 C3 C4 116.7(16) . .
C2 C3 H3 121.7 . .
C4 C3 H3 121.7 . .
C5 C4 C3 122.5(17) . .
C5 C4 H4 118.7 . .
C3 C4 H4 118.7 . .
C4 C5 C6 118(2) . .
C4 C5 C8 123(2) . .
C6 C5 C8 119(2) . .
C7 C6 C5 118.7(19) . .
C7 C6 H6 120.6 . .
C5 C6 H6 120.6 . .
C2 C7 C6 120.4(18) . .
C2 C7 H7 119.8 . .
C6 C7 H7 119.8 . .
C1 O12 Zr02 141.1(10) . .
O11' C1' O12' 118.0(17) . .
O11' C1' C2' 121.5(15) . .
O12' C1' C2' 119.2(14) . .
C7' C2' C3' 121.1(15) . .
C7' C2' C1' 120.6(15) . .
C3' C2' C1' 118.0(15) . .
C2' C3' C4' 119.4(18) . .
C2' C3' H3' 120.3 . .
C4' C3' H3' 120.3 . .
C5' C4' C3' 120.9(19) . .
C5' C4' H4' 119.5 . .
C3' C4' H4' 119.5 . .
C4' C5' C6' 118.1(17) . .
C4' C5' C8 124(2) . .
C6' C5' C8 118(2) . .
C7' C6' C5' 120.3(17) . .
C7' C6' H6' 119.9 . .
C5' C6' H6' 119.9 . .
C2' C7' C6' 119.8(17) . .
C2' C7' H7' 120.1 . .
C6' C7' H7' 120.1 . .
C1' O12' Zr02 132.9(14) . .
C41 O1 Zr02 131.2(10) . 8_645
O4 C41 O1 130.6(16) . .
O4 C41 H41 114.7 . .
O1 C41 H41 114.7 . .
C41 O4 Zr02 119.2(12) . .
C13 C8 C9 118.5(7) . .
C13 C8 C5 120(2) . .
C9 C8 C5 121(2) . .
C13 C8 C5' 113(2) . .
C9 C8 C5' 128(2) . .
C10 C9 C8 118.8(7) . .
C10 C9 C14 119.3(7) . .
C8 C9 C14 121.9(7) . .
C9 C10 C11 122.1(8) . .
C9 C10 H10 118.9 . .
C11 C10 H10 118.9 . .
C10 C11 C12 118.6(7) . .
C10 C11 C21 122.8(7) . .
C12 C11 C21 118.5(7) . .
C13 C12 C11 118.6(7) . .
C13 C12 C12 121.3(5) . 14_665
C11 C12 C12 120.0(4) . 14_665
C12 C13 C8 123.2(7) . .
C12 C13 H13 118.4 . .
C8 C13 H13 118.4 . .
C15 C14 C19 121.1(8) . .
C15 C14 C9 120.9(9) . .
C19 C14 C9 117.8(8) . .
C14 C15 C16 119.4(9) . .
C14 C15 H15 120.3 . .
C16 C15 H15 120.3 . .
C17 C16 C15 120.5(8) . .
C17 C16 H16 119.7 . .
C15 C16 H16 119.7 . .
C16 C17 C18 121.9(7) . .
C16 C17 C20 119.5(7) . .
C18 C17 C20 118.7(8) . .
C17 C18 C19 116.8(9) . .
C17 C18 H18 121.6 . .
C19 C18 H18 121.6 . .
C14 C19 C18 120.2(8) . .
C14 C19 H19 119.9 . .
C18 C19 H19 119.9 . .
O13 C20 O14 126.8(6) . .
O13 C20 C17 120.2(7) . .
O14 C20 C17 113.0(7) . .
C21 C21 C22 118.4(5) 14_665 .
C21 C21 C11 120.9(4) 14_665 .
C22 C21 C11 120.7(7) . .
C23 C22 C21 123.0(7) . .
C23 C22 H22 118.5 . .
C21 C22 H22 118.5 . .
C22 C23 C23 117.8(4) . 14_665
C22 C23 C24 120.4(6) . .
C23 C23 C24 121.7(4) 14_665 .
C29 C24 C25 119.9(7) . .
C29 C24 C23 120.1(7) . .
C25 C24 C23 120.0(7) . .
C26 C25 C24 118.6(8) . .
C26 C25 H25 120.7 . .
C24 C25 H25 120.7 . .
C27 C26 C25 120.4(7) . .
C27 C26 H26 119.8 . .
C25 C26 H26 119.8 . .
C26 C27 C28 121.4(7) . .
C26 C27 C30 119.4(7) . .
C28 C27 C30 119.1(7) . .
C29 C28 C27 118.8(8) . .
C29 C28 H28 120.6 . .
C27 C28 H28 120.6 . .
C28 C29 C24 120.7(7) . .
C28 C29 H29 119.7 . .
C24 C29 H29 119.7 . .
O16 C30 O15 127.6(6) . .
O16 C30 C27 115.4(7) . .
O15 C30 C27 117.0(7) . .
Zr02 O2 Zr02 103.57(18) . 11_556
Zr02 O2 Zr01 101.32(16) . 11_556
Zr02 O2 Zr01 100.45(16) 11_556 11_556
Zr02 O3 Zr02 116.05(13) . 11_556
Zr02 O3 Zr02 116.05(13) . 8_645
Zr02 O3 Zr02 116.05(13) 11_556 8_645
Zr01 O5 Zr01 102.4(2) 11_556 8_645
Zr01 O5 Zr01 102.4(2) 11_556 .
Zr01 O5 Zr01 102.4(2) 8_645 .
Zr02 O6 Zr01 117.10(17) 8_645 8_645
Zr02 O6 Zr01 116.79(19) 8_645 .
Zr01 O6 Zr01 114.81(19) 8_645 .
C20 O13 Zr02 130.2(4) . 23_554
C20 O14 Zr01 134.1(5) . 23_554
C30 O15 Zr01 131.4(4) . 12_564
C30 O16 Zr01 132.8(5) . 3_655
O6 Zr01 O6 93.6(2) 11_556 .
O6 Zr01 O14 82.16(17) 11_556 21_545
O6 Zr01 O14 142.78(19) . 21_545
O6 Zr01 O16 83.05(18) 11_556 3_645
O6 Zr01 O16 144.00(18) . 3_645
O14 Zr01 O16 72.5(2) 21_545 3_645
O6 Zr01 O7' 147.2(3) 11_556 .
O6 Zr01 O7' 92.7(3) . .
O14 Zr01 O7' 73.5(3) 21_545 .
O16 Zr01 O7' 109.3(4) 3_645 .
O6 Zr01 O7 142.1(4) 11_556 .
O6 Zr01 O7 85.5(4) . .
O14 Zr01 O7 76.3(4) 21_545 .
O16 Zr01 O7 118.5(4) 3_645 .
O6 Zr01 O5 71.40(15) 11_556 .
O6 Zr01 O5 71.30(16) . .
O14 Zr01 O5 139.05(14) 21_545 .
O16 Zr01 O5 73.72(18) 3_645 .
O7' Zr01 O5 140.6(3) . .
O7 Zr01 O5 141.7(4) . .
O6 Zr01 O15 142.62(18) 11_556 6_556
O6 Zr01 O15 82.85(17) . 6_556
O14 Zr01 O15 121.87(19) 21_545 6_556
O16 Zr01 O15 78.7(2) 3_645 6_556
O7 Zr01 O15 74.9(4) . 6_556
O5 Zr01 O15 72.26(19) . 6_556
O6 Zr01 O2 70.72(15) 11_556 8_645
O6 Zr01 O2 70.10(16) . 8_645
O14 Zr01 O2 73.66(18) 21_545 8_645
O16 Zr01 O2 139.41(18) 3_645 8_645
O7' Zr01 O2 81.4(4) . 8_645
O7 Zr01 O2 73.5(4) . 8_645
O5 Zr01 O2 122.8(2) . 8_645
O15 Zr01 O2 139.52(17) 6_556 8_645
O6 Zr01 Zr01 32.65(11) 11_556 11_556
O6 Zr01 Zr01 83.45(11) . 11_556
O14 Zr01 Zr01 108.93(13) 21_545 11_556
O16 Zr01 Zr01 74.54(13) 3_645 11_556
O7' Zr01 Zr01 176.0(3) . 11_556
O7 Zr01 Zr01 167.0(4) . 11_556
O5 Zr01 Zr01 38.81(10) . 11_556
O15 Zr01 Zr01 110.34(14) 6_556 11_556
O2 Zr01 Zr01 96.22(10) 8_645 11_556
O6 Zr01 Zr01 83.52(11) 11_556 8_645
O6 Zr01 Zr01 32.55(11) . 8_645
O14 Zr01 Zr01 164.41(14) 21_545 8_645
O16 Zr01 Zr01 111.82(14) 3_645 8_645
O7' Zr01 Zr01 116.9(3) . 8_645
O7 Zr01 Zr01 112.2(3) . 8_645
O5 Zr01 Zr01 38.81(10) . 8_645
O15 Zr01 Zr01 73.61(13) 6_556 8_645
O2 Zr01 Zr01 95.77(11) 8_645 8_645
Zr01 Zr01 Zr01 60.0 11_556 8_645
O6 Zr01 Zr02 83.23(11) 11_556 8_645
O6 Zr01 Zr02 31.37(12) . 8_645
O14 Zr01 Zr02 111.77(15) 21_545 8_645
O16 Zr01 Zr02 164.89(14) 3_645 8_645
O7' Zr01 Zr02 85.7(3) . 8_645
O7 Zr01 Zr02 76.5(4) . 8_645
O5 Zr01 Zr02 95.86(14) . 8_645
O15 Zr01 Zr02 108.99(14) 6_556 8_645
O2 Zr01 Zr02 38.78(10) 8_645 8_645
Zr01 Zr01 Zr02 90.465(13) 11_556 8_645
Zr01 Zr01 Zr02 60.201(15) 8_645 8_645
O6 Zr02 O12 101.8(3) 11_556 .
O6 Zr02 O3 93.1(2) 11_556 .
O12 Zr02 O3 139.1(3) . .
O6 Zr02 O12' 136.7(4) 11_556 .
O3 Zr02 O12' 105.7(4) . .
O6 Zr02 O4' 148.1(4) 11_556 .
O3 Zr02 O4' 85.3(4) . .
O12' Zr02 O4' 73.5(5) . .
O6 Zr02 O4 140.9(4) 11_556 .
O12 Zr02 O4 98.8(4) . .
O3 Zr02 O4 92.6(4) . .
O6 Zr02 O2 71.69(16) 11_556 .
O12 Zr02 O2 78.4(3) . .
O3 Zr02 O2 70.47(13) . .
O12' Zr02 O2 78.4(3) . .
O4' Zr02 O2 135.9(4) . .
O4 Zr02 O2 145.6(4) . .
O6 Zr02 O2 71.60(16) 11_556 8_645
O12 Zr02 O2 151.0(3) . 8_645
O3 Zr02 O2 69.88(13) . 8_645
O12' Zr02 O2 151.4(4) . 8_645
O4' Zr02 O2 78.0(4) . 8_645
O4 Zr02 O2 74.3(4) . 8_645
O2 Zr02 O2 123.19(19) . 8_645
O6 Zr02 O13 80.48(17) 11_556 21_545
O3 Zr02 O13 144.07(13) . 21_545
O12' Zr02 O13 102.8(4) . 21_545
O4' Zr02 O13 82.4(4) . 21_545
O2 Zr02 O13 137.42(16) . 21_545
O2 Zr02 O13 74.58(16) 8_645 21_545
O6 Zr02 O1 145.8(3) 11_556 11_556
O12 Zr02 O1 73.7(4) . 11_556
O3 Zr02 O1 72.8(3) . 11_556
O12' Zr02 O1 33.8(5) . 11_556
O4' Zr02 O1 63.4(5) . 11_556
O4 Zr02 O1 72.1(5) . 11_556
O2 Zr02 O1 74.3(3) . 11_556
O2 Zr02 O1 127.6(3) 8_645 11_556
O13 Zr02 O1 128.8(3) 21_545 11_556
O6 Zr02 O21 71.5(3) 11_556 11_556
O12 Zr02 O21 31.0(4) . 11_556
O3 Zr02 O21 145.1(3) . 11_556
O12' Zr02 O21 71.0(5) . 11_556
O4' Zr02 O21 124.3(5) . 11_556
O4 Zr02 O21 119.3(4) . 11_556
O2 Zr02 O21 74.9(3) . 11_556
O2 Zr02 O21 129.1(3) 8_645 11_556
O13 Zr02 O21 65.8(3) 21_545 11_556
O1 Zr02 O21 102.3(4) 11_556 11_556
O6 Zr02 Zr01 31.84(11) 11_556 11_556
O12 Zr02 Zr01 90.2(3) . 11_556
O3 Zr02 Zr01 82.78(17) . 11_556
O12' Zr02 Zr01 111.5(4) . 11_556
O4' Zr02 Zr01 167.9(4) . 11_556
O4 Zr02 Zr01 170.3(3) . 11_556
O2 Zr02 Zr01 39.90(11) . 11_556
O2 Zr02 Zr01 96.16(11) 8_645 11_556
O13 Zr02 Zr01 106.47(13) 21_545 11_556
O1 Zr02 Zr01 114.2(3) 11_556 11_556
O21 Zr02 Zr01 67.5(3) 11_556 11_556
C32 C37 C36 118.2(12) . .
C32 C37 H37 120.9 . .
C36 C37 H37 120.9 . .
C33 C32 C37 120.4(11) . .
C33 C32 C31 119.3(11) . .
C37 C32 C31 120.3(11) . .
O7 C31 O21 118.0(15) . .
O7 C31 C32 119.4(12) . .
O21 C31 C32 122.5(12) . .
C35 C36 C37 120.9(13) . .
C35 C36 H36 119.6 . .
C37 C36 H36 119.6 . .
C36 C35 C34 120.3(12) . .
C36 C35 H35 119.8 . .
C34 C35 H35 119.8 . .
C33 C34 C35 117.7(12) . .
C33 C34 H34 121.1 . .
C35 C34 H34 121.1 . .
C32 C33 C34 121.9(13) . .
C32 C33 H33 119.0 . .
C34 C33 H33 119.0 . .
C31 O21 Zr02 137.5(10) . 8_645
C31 O7 Zr01 129.0(11) . .

loop_
_geom_bond_atom_site_label_1
_geom_bond_atom_site_label_2
_geom_bond_distance
_geom_bond_site_symmetry_2
C1 O12 1.276(15) .
C1 O11 1.298(17) .
C1 C2 1.494(17) .
C2 C7 1.355(19) .
C2 C3 1.382(18) .
C3 C4 1.392(17) .
C3 H3 0.9300 .
C4 C5 1.37(2) .
C4 H4 0.9300 .
C5 C6 1.41(2) .
C5 C8 1.41(3) .
C6 C7 1.39(2) .
C6 H6 0.9300 .
C7 H7 0.9300 .
O12 Zr02 2.065(8) .
C1' O11' 1.295(19) .
C1' O12' 1.303(18) .
C1' C2' 1.512(18) .
C2' C7' 1.344(19) .
C2' C3' 1.382(19) .
C3' C4' 1.394(19) .
C3' H3' 0.9300 .
C4' C5' 1.373(19) .
C4' H4' 0.9300 .
C5' C6' 1.409(19) .
C5' C8 1.55(2) .
C6' C7' 1.396(18) .
C6' H6' 0.9300 .
C7' H7' 0.9300 .
O12' Zr02 2.133(10) .
O1 C41 1.40(2) .
O1 Zr02 2.394(11) 8_645
C41 O4 1.30(2) .
C41 H41 0.9300 .
O4 Zr02 2.215(13) .
O4' Zr02 2.212(15) .
C8 C13 1.380(11) .
C8 C9 1.412(11) .
C9 C10 1.386(11) .
C9 C14 1.515(11) .
C10 C11 1.394(11) .
C10 H10 0.9300 .
C11 C12 1.413(11) .
C11 C21 1.467(11) .
C12 C13 1.373(11) .
C12 C12 1.470(15) 14_665
C13 H13 0.9300 .
C14 C15 1.376(13) .
C14 C19 1.403(13) .
C15 C16 1.394(11) .
C15 H15 0.9300 .
C16 C17 1.390(13) .
C16 H16 0.9300 .
C17 C18 1.401(12) .
C17 C20 1.514(10) .
C18 C19 1.435(11) .
C18 H18 0.9300 .
C19 H19 0.9300 .
C20 O13 1.254(10) .
C20 O14 1.258(9) .
C21 C21 1.382(15) 14_665
C21 C22 1.409(10) .
C22 C23 1.356(11) .
C22 H22 0.9300 .
C23 C23 1.454(14) 14_665
C23 C24 1.493(10) .
C24 C29 1.393(11) .
C24 C25 1.403(11) .
C25 C26 1.386(10) .
C25 H25 0.9300 .
C26 C27 1.368(11) .
C26 H26 0.9300 .
C27 C28 1.387(11) .
C27 C30 1.518(9) .
C28 C29 1.375(10) .
C28 H28 0.9300 .
C29 H29 0.9300 .
C30 O16 1.242(9) .
C30 O15 1.277(9) .
O2 Zr02 2.234(4) .
O2 Zr02 2.264(4) 11_556
O2 Zr01 2.288(5) 11_556
O3 Zr02 2.0829(16) .
O3 Zr02 2.0830(16) 11_556
O3 Zr02 2.0830(16) 8_645
O5 Zr01 2.232(3) 11_556
O5 Zr01 2.232(3) 8_645
O5 Zr01 2.232(3) .
O6 Zr02 2.040(4) 8_645
O6 Zr01 2.061(4) 8_645
O6 Zr01 2.067(4) .
O7' Zr01 2.220(12) .
O13 Zr02 2.294(5) 23_554
O14 Zr01 2.180(4) 23_554
O15 Zr01 2.242(4) 12_564
O16 Zr01 2.200(4) 3_655
Zr01 O7 2.220(14) .
Zr01 Zr01 3.4782(9) 11_556
Zr01 Zr01 3.4782(9) 8_645
Zr01 Zr02 3.4975(8) 8_645
Zr02 O21 2.446(11) 11_556
C37 C32 1.368(16) .
C37 C36 1.388(16) .
C37 H37 0.9300 .
C32 C33 1.368(16) .
C32 C31 1.50(2) .
C31 O7 1.224(16) .
C31 O21 1.234(15) .
C36 C35 1.365(17) .
C36 H36 0.9300 .
C35 C34 1.389(17) .
C35 H35 0.9300 .
C34 C33 1.371(16) .
C34 H34 0.9300 .
C33 H33 0.9300 .
